data_7126509
loop_
_publ_author_name
'Wang, Shanshan'
'Li, Shuning'
'Xiong, Junyu'
'Lin, Zhengguo'
'Wei, Wei'
'Xu, Yanqing'

_publ_section_title
;
 Near-infrared photothermal conversion of stable radicals photoinduced
 from a viologen-based coordination polymer.
;
_journal_issue 54
_journal_name_full 'Chemical communications (Cambridge, England)'
_journal_page_first 7399
_journal_page_last 7402
_journal_paper_doi 10.1039/d0cc02193h
_journal_volume 56
_journal_year 2020
_chemical_formula_sum 'C26 H32 La1.11 N4.67 O14.17'
_chemical_formula_weight 790.90
_space_group_crystal_system trigonal
_space_group_IT_number 155
_space_group_name_Hall 'R 3 2"'
_space_group_name_H-M_alt 'R 3 2 :H'
_atom_sites_solution_hydrogens geom
_atom_sites_solution_primary direct
_audit_creation_method SHELXL-2018/3
_audit_update_record
;
2020-03-25 deposited with the CCDC.	2020-05-11 downloaded from the CCDC.
;
_cell_angle_alpha 90
_cell_angle_beta 90
_cell_angle_gamma 120
_cell_formula_units_Z 18
_cell_length_a 16.2731(5)
_cell_length_b 16.2731(5)
_cell_length_c 66.968(3)
_cell_measurement_reflns_used 6994
_cell_measurement_temperature 296(2)
_cell_measurement_theta_max 26.71
_cell_measurement_theta_min 2.36
_cell_volume 15358.1(10)
_computing_cell_refinement 'CrystalClear (Rigaku Corp., 2000)'
_computing_data_collection 'CrystalClear (Rigaku Corp., 2000)'
_computing_data_reduction 'CrystalClear (Rigaku Corp., 2000)'
_computing_molecular_graphics ORTEP-3
_computing_publication_material 'SHELXL-97 (Sheldrick, 1997)'
_computing_structure_refinement 'SHELXL-2014/7 (Sheldrick, 2014)'
_computing_structure_solution 'SHELXL-97 (Sheldrick, 1990)'
_diffrn_ambient_temperature 296(2)
_diffrn_measured_fraction_theta_full 0.992
_diffrn_measured_fraction_theta_max 0.994
_diffrn_measurement_device_type 'hybrid pixel array detector'
_diffrn_measurement_method 'phi and omega scans'
_diffrn_radiation_type MoK\a
_diffrn_radiation_wavelength 0.71073
_diffrn_reflns_av_R_equivalents 0.0482
_diffrn_reflns_av_unetI/netI 0.0336
_diffrn_reflns_Laue_measured_fraction_full 0.992
_diffrn_reflns_Laue_measured_fraction_max 0.994
_diffrn_reflns_limit_h_max 21
_diffrn_reflns_limit_h_min -21
_diffrn_reflns_limit_k_max 21
_diffrn_reflns_limit_k_min -21
_diffrn_reflns_limit_l_max 88
_diffrn_reflns_limit_l_min -89
_diffrn_reflns_number 56865
_diffrn_reflns_point_group_measured_fraction_full 0.993
_diffrn_reflns_point_group_measured_fraction_max 0.995
_diffrn_reflns_theta_full 25.242
_diffrn_reflns_theta_max 28.277
_diffrn_reflns_theta_min 1.477
_diffrn_source 'fine-focus sealed tube'
_exptl_absorpt_coefficient_mu 1.456
_exptl_absorpt_correction_T_max 0.956
_exptl_absorpt_correction_T_min 0.893
_exptl_absorpt_correction_type multi-scan
_exptl_absorpt_process_details '(<i>SADABS</i>; Bruker, 2007)'
_exptl_crystal_colour yellow
_exptl_crystal_density_diffrn 1.539
_exptl_crystal_density_method 'not measured'
_exptl_crystal_description block
_exptl_crystal_F_000 7152
_exptl_crystal_size_max 0.35
_exptl_crystal_size_mid 0.18
_exptl_crystal_size_min 0.15
_platon_squeeze_details 'Five molecules of disordered water were removed from the Formula unit by the SQUEEZE process'
_refine_diff_density_max 1.581
_refine_diff_density_min -1.005
_refine_diff_density_rms 0.126
_refine_ls_abs_structure_details
;
 Refined as an inversion twin.
;
_refine_ls_abs_structure_Flack 0.19(3)
_refine_ls_extinction_method none
_refine_ls_goodness_of_fit_ref 1.041
_refine_ls_hydrogen_treatment constr
_refine_ls_matrix_type full
_refine_ls_number_parameters 385
_refine_ls_number_reflns 8467
_refine_ls_number_restraints 12
_refine_ls_restrained_S_all 1.048
_refine_ls_R_factor_all 0.0499
_refine_ls_R_factor_gt 0.0460
_refine_ls_shift/su_max 0.006
_refine_ls_shift/su_mean 0.000
_refine_ls_structure_factor_coef Fsqd
_refine_ls_weighting_details 'w=1/[\s^2^(Fo^2^)+(0.0947P)^2^+7.5253P] where P=(Fo^2^+2Fc^2^)/3'
_refine_ls_weighting_scheme calc
_refine_ls_wR_factor_gt 0.1265
_refine_ls_wR_factor_ref 0.1287
_reflns_Friedel_coverage 0.815
_reflns_Friedel_fraction_full 0.995
_reflns_Friedel_fraction_max 0.996
_reflns_number_gt 7721
_reflns_number_total 8467
_reflns_threshold_expression 'I > 2\s(I)'
_cod_data_source_file d0cc02193h4.cif
_cod_data_source_block 1
_cod_depositor_comments 'Adding full bibliography for 7126509.cif.'
_cod_original_cell_volume 15358.1(12)
_cod_database_code 7126509
_shelx_shelxl_version_number 2018/3
_shelx_space_group_comment
;
The symmetry employed for this shelxl refinement is uniquely defined
by the following loop, which should always be used as a source of
symmetry information in preference to the above space-group names.
They are only intended as comments.
;
_platon_squeeze_void_probe_radius 1.20

loop_
_space_group_symop_operation_xyz
'x, y, z'
'-y, x-y, z'
'-x+y, -x, z'
'x-y, -y, -z'
'-x, -x+y, -z'
'y, x, -z'
'x+2/3, y+1/3, z+1/3'
'-y+2/3, x-y+1/3, z+1/3'
'-x+y+2/3, -x+1/3, z+1/3'
'x-y+2/3, -y+1/3, -z+1/3'
'-x+2/3, -x+y+1/3, -z+1/3'
'y+2/3, x+1/3, -z+1/3'
'x+1/3, y+2/3, z+2/3'
'-y+1/3, x-y+2/3, z+2/3'
'-x+y+1/3, -x+2/3, z+2/3'
'x-y+1/3, -y+2/3, -z+2/3'
'-x+1/3, -x+y+2/3, -z+2/3'
'y+1/3, x+2/3, -z+2/3'

loop_
_atom_site_label
_atom_site_type_symbol
_atom_site_fract_x
_atom_site_fract_y
_atom_site_fract_z
_atom_site_U_iso_or_equiv
_atom_site_adp_type
_atom_site_occupancy
_atom_site_site_symmetry_order
_atom_site_calc_flag
_atom_site_refinement_flags_posn
_atom_site_refinement_flags_adp
_atom_site_refinement_flags_occupancy
_atom_site_disorder_assembly
_atom_site_disorder_group
La1 La 0.50287(3) 0.31124(3) 0.57884(2) 0.03421(12) Uani 1 1 d . . . . .
O1 O 0.5732(4) 0.3790(5) 0.54572(7) 0.0598(15) Uani 1 1 d . . . . .
N1 N 0.7153(5) 0.5828(6) 0.46204(8) 0.0518(16) Uani 1 1 d . . . . .
C1 C 0.6415(5) 0.4580(5) 0.54306(9) 0.0367(14) Uani 1 1 d . . . . .
C26' C 0.774(2) 0.8767(16) 0.3495(3) 0.085(8) Uani 0.5 1 d . . P A 2
H26A H 0.716706 0.830915 0.356105 0.127 Uiso 0.5 1 calc R U P A 2
H26B H 0.761806 0.920128 0.342123 0.127 Uiso 0.5 1 calc R U P A 2
H26C H 0.822236 0.911134 0.359313 0.127 Uiso 0.5 1 calc R U P A 2
La2 La 0.333333 0.666667 0.69495(3) 0.0265(3) Uani 0.3333 3 d S T P . .
O2 O 0.6959(5) 0.5135(4) 0.55675(8) 0.0528(14) Uani 1 1 d . . . . .
N2 N 0.8092(5) 0.7291(5) 0.36300(8) 0.0488(15) Uani 1 1 d . . . . .
C2 C 0.6617(6) 0.4923(6) 0.52155(10) 0.0441(16) Uani 1 1 d . . . . .
O3 O 0.8881(5) 0.8023(6) 0.26902(9) 0.082(2) Uani 1 1 d . . . . .
N3 N 0.4042(12) 0.3904(13) 0.5542(3) 0.166(4) Uani 1 1 d D . . . .
C3 C 0.5983(8) 0.4407(8) 0.50706(11) 0.068(3) Uani 1 1 d . . . . .
H3 H 0.542567 0.385433 0.510365 0.082 Uiso 1 1 calc R U . . .
O4 O 0.8536(6) 0.9137(7) 0.27758(9) 0.084(3) Uani 1 1 d . . . . .
N4 N 0.3085(8) 0.1850(8) 0.5983(2) 0.1114(19) Uani 1 1 d D . . . .
C4 C 0.6165(8) 0.4705(8) 0.48729(12) 0.070(3) Uani 1 1 d . . . . .
H4 H 0.574502 0.434697 0.477214 0.084 Uiso 1 1 calc R U . . .
O5 O 0.4617(10) 0.4403(11) 0.5670(2) 0.166(4) Uani 1 1 d D . . . .
N5 N 0.4981(16) 0.809(3) 0.7211(5) 0.133(5) Uani 0.4444 1 d D . P . .
C5 C 0.6975(6) 0.5535(6) 0.48299(10) 0.0470(17) Uani 1 1 d . . . . .
N6 N 0.4831(10) 0.666667 0.666667 0.049(3) Uani 0.4444 2 d DS T P . .
C6 C 0.7654(7) 0.6093(8) 0.49737(12) 0.064(2) Uani 1 1 d . . . . .
O7 O 0.3833(10) 0.4215(12) 0.5395(2) 0.166(4) Uani 1 1 d D . . . .
C7 C 0.7441(7) 0.5770(6) 0.51678(11) 0.054(2) Uani 1 1 d . . . . .
H7 H 0.785745 0.612552 0.526953 0.065 Uiso 1 1 calc R U . . .
O8 O 0.3525(7) 0.2754(7) 0.60172(18) 0.1114(19) Uani 1 1 d D . . . .
C8 C 0.8539(15) 0.7029(14) 0.49281(18) 0.168(11) Uani 1 1 d . . . . .
H8A H 0.863813 0.747787 0.503138 0.252 Uiso 1 1 calc R U . . .
H8B H 0.846411 0.726577 0.480218 0.252 Uiso 1 1 calc R U . . .
H8C H 0.907606 0.693503 0.492166 0.252 Uiso 1 1 calc R U . . .
O9 O 0.3434(7) 0.1526(8) 0.58682(15) 0.1114(19) Uani 1 1 d D . . . .
C9 C 0.7880(10) 0.5844(13) 0.45277(13) 0.111(6) Uani 1 1 d . . . . .
H9 H 0.828623 0.569677 0.459651 0.133 Uiso 1 1 calc R U . . .
O10 O 0.2323(7) 0.1363(7) 0.60571(17) 0.1114(19) Uani 1 1 d D . . . .
C10 C 0.8031(8) 0.6083(11) 0.43272(11) 0.090(4) Uani 1 1 d . . . . .
H10 H 0.852146 0.606406 0.426023 0.108 Uiso 1 1 calc R U . . .
O11 O 0.666667 0.333333 0.57895(8) 0.0221(12) Uani 1 3 d S T P . .
C11 C 0.7469(6) 0.6347(7) 0.42263(9) 0.053(2) Uani 1 1 d . . . . .
C12 C 0.6708(8) 0.6282(9) 0.43256(12) 0.071(3) Uani 1 1 d . . . . .
H12 H 0.627345 0.640079 0.426017 0.085 Uiso 1 1 calc R U . . .
C13 C 0.6595(8) 0.6041(10) 0.45234(11) 0.076(4) Uani 1 1 d . . . . .
H13 H 0.609230 0.602842 0.459197 0.092 Uiso 1 1 calc R U . . .
C14 C 0.7677(6) 0.6658(6) 0.40163(9) 0.0494(19) Uani 1 1 d . . . . .
O15 O 0.4501(16) 0.6124(16) 0.6816(3) 0.049(3) Uani 0.2222 1 d D . P . .
C15 C 0.8597(7) 0.7125(9) 0.39462(11) 0.074(3) Uani 1 1 d . . . . .
H15 H 0.909377 0.723235 0.403103 0.089 Uiso 1 1 calc R U . . .
O16 O 0.4549(16) 0.7228(14) 0.6652(4) 0.049(3) Uani 0.2222 1 d D . P . .
C16 C 0.8785(7) 0.7436(9) 0.37506(12) 0.077(3) Uani 1 1 d . . . . .
H16 H 0.940716 0.774865 0.370431 0.092 Uiso 1 1 calc R U . . .
O17 O 0.5450(15) 0.6634(17) 0.6573(4) 0.049(3) Uani 0.2222 1 d D . P . .
C17 C 0.7186(6) 0.6813(8) 0.36912(10) 0.064(3) Uani 1 1 d . . . . .
H17 H 0.670427 0.671476 0.360291 0.077 Uiso 1 1 calc R U . . .
C18 C 0.6962(6) 0.6468(9) 0.38822(11) 0.067(3) Uani 1 1 d . . . . .
H18 H 0.633055 0.610759 0.392091 0.080 Uiso 1 1 calc R U . . .
C19 C 0.8299(6) 0.7614(6) 0.34197(10) 0.0489(17) Uani 1 1 d . . . . .
C20 C 0.8048(8) 0.8292(6) 0.33622(11) 0.0525(19) Uani 1 1 d . . . . .
C21 C 0.8246(7) 0.8582(6) 0.31637(12) 0.056(2) Uani 1 1 d . . . . .
H21 H 0.814833 0.906908 0.311991 0.067 Uiso 1 1 calc R U . . .
C22 C 0.8580(5) 0.8177(7) 0.30302(11) 0.052(2) Uani 1 1 d . . . . .
C23 C 0.8814(6) 0.7527(7) 0.30947(10) 0.056(2) Uani 1 1 d . . . . .
H23 H 0.906553 0.727824 0.300418 0.067 Uiso 1 1 calc R U . . .
C24 C 0.8686(8) 0.7223(8) 0.32930(11) 0.065(3) Uani 1 1 d . . . . .
C25 C 0.8682(5) 0.8457(7) 0.28128(11) 0.059(3) Uani 1 1 d . . . . .
C26 C 0.9094(16) 0.662(2) 0.3357(4) 0.083(7) Uani 0.5 1 d . . P B 1
H26D H 0.975431 0.701548 0.338842 0.124 Uiso 0.5 1 calc R U P B 1
H26E H 0.902650 0.619167 0.325112 0.124 Uiso 0.5 1 calc R U P B 1
H26F H 0.876246 0.625853 0.347333 0.124 Uiso 0.5 1 calc R U P B 1
O14 O 0.5629(15) 0.857(2) 0.7307(4) 0.133(5) Uani 0.4444 1 d D . P . .
O13 O 0.4162(14) 0.788(2) 0.7235(4) 0.133(5) Uani 0.4444 1 d D . P . .
O12 O 0.5112(17) 0.769(2) 0.7095(4) 0.133(5) Uani 0.4444 1 d D . P . .
O6 O 0.3716(9) 0.2956(11) 0.5538(2) 0.166(4) Uani 1 1 d D . . . .

loop_
_atom_site_aniso_label
_atom_site_aniso_U_11
_atom_site_aniso_U_22
_atom_site_aniso_U_33
_atom_site_aniso_U_23
_atom_site_aniso_U_13
_atom_site_aniso_U_12
La1 0.0423(2) 0.0486(2) 0.01572(15) 0.00832(13) 0.00522(12) 0.02578(17)
O1 0.061(3) 0.083(4) 0.024(2) 0.026(2) 0.011(2) 0.028(3)
N1 0.056(4) 0.081(5) 0.023(2) 0.029(3) 0.015(3) 0.037(3)
C1 0.054(4) 0.056(4) 0.015(3) 0.008(2) 0.003(2) 0.038(3)
C26' 0.14(2) 0.060(11) 0.048(10) -0.001(9) 0.003(12) 0.048(14)
La2 0.0235(4) 0.0235(4) 0.0326(8) 0.000 0.000 0.0118(2)
O2 0.090(4) 0.063(3) 0.021(2) -0.002(2) -0.002(2) 0.049(3)
N2 0.059(4) 0.063(4) 0.023(2) 0.020(3) 0.009(2) 0.030(3)
C2 0.063(4) 0.060(4) 0.018(3) 0.013(3) 0.009(3) 0.037(4)
O3 0.073(4) 0.110(6) 0.027(3) 0.011(3) 0.017(3) 0.020(4)
N3 0.123(6) 0.208(8) 0.212(8) 0.122(7) 0.049(5) 0.117(6)
C3 0.067(5) 0.084(6) 0.025(3) 0.016(4) 0.006(4) 0.015(5)
O4 0.084(5) 0.124(7) 0.047(3) 0.057(4) 0.012(3) 0.054(5)
N4 0.086(3) 0.104(3) 0.157(5) 0.038(4) 0.061(3) 0.056(3)
C4 0.066(5) 0.087(7) 0.026(4) 0.009(4) -0.012(4) 0.015(5)
O5 0.123(6) 0.208(8) 0.212(8) 0.122(7) 0.049(5) 0.117(6)
N5 0.076(6) 0.129(12) 0.163(13) -0.054(9) -0.020(8) 0.029(7)
C5 0.058(4) 0.065(5) 0.020(3) 0.017(3) 0.011(3) 0.033(4)
N6 0.038(4) 0.037(5) 0.072(8) -0.001(5) -0.001(3) 0.019(3)
C6 0.071(5) 0.072(6) 0.031(3) 0.020(4) 0.007(4) 0.022(4)
O7 0.123(6) 0.208(8) 0.212(8) 0.122(7) 0.049(5) 0.117(6)
C7 0.061(5) 0.052(4) 0.028(3) 0.006(3) -0.008(3) 0.012(4)
O8 0.086(3) 0.104(3) 0.157(5) 0.038(4) 0.061(3) 0.056(3)
C8 0.147(14) 0.136(14) 0.053(6) 0.019(8) -0.018(8) -0.055(12)
O9 0.086(3) 0.104(3) 0.157(5) 0.038(4) 0.061(3) 0.056(3)
C9 0.119(10) 0.238(17) 0.044(4) 0.071(8) 0.034(6) 0.140(12)
O10 0.086(3) 0.104(3) 0.157(5) 0.038(4) 0.061(3) 0.056(3)
C10 0.085(7) 0.193(14) 0.034(4) 0.044(6) 0.023(4) 0.100(9)
O11 0.0284(19) 0.0284(19) 0.010(3) 0.000 0.000 0.0142(9)
C11 0.059(4) 0.089(6) 0.020(3) 0.027(3) 0.012(3) 0.042(4)
C12 0.088(6) 0.133(9) 0.039(4) 0.037(5) 0.018(4) 0.090(7)
C13 0.095(7) 0.153(11) 0.032(3) 0.038(5) 0.030(4) 0.100(8)
C14 0.061(5) 0.077(5) 0.016(3) 0.017(3) 0.008(3) 0.038(4)
O15 0.038(4) 0.037(5) 0.072(8) -0.001(5) -0.001(3) 0.019(3)
C15 0.058(5) 0.122(9) 0.028(3) 0.030(5) 0.003(4) 0.034(6)
O16 0.038(4) 0.037(5) 0.072(8) -0.001(5) -0.001(3) 0.019(3)
C16 0.048(5) 0.100(7) 0.044(4) 0.033(5) 0.004(4) 0.009(5)
O17 0.038(4) 0.037(5) 0.072(8) -0.001(5) -0.001(3) 0.019(3)
C17 0.055(4) 0.114(8) 0.028(3) 0.032(4) 0.010(3) 0.046(5)
C18 0.054(5) 0.120(8) 0.037(4) 0.035(5) 0.017(3) 0.051(6)
C19 0.065(4) 0.057(4) 0.024(3) 0.017(3) 0.013(3) 0.030(4)
C20 0.079(6) 0.050(4) 0.026(3) 0.004(3) 0.001(4) 0.031(4)
C21 0.080(6) 0.047(4) 0.035(4) 0.014(3) 0.003(4) 0.028(4)
C22 0.044(4) 0.072(5) 0.025(3) 0.026(3) 0.009(3) 0.018(4)
C23 0.062(5) 0.092(6) 0.026(3) 0.023(4) 0.012(3) 0.048(5)
C24 0.093(7) 0.103(7) 0.025(3) 0.022(4) 0.020(4) 0.068(6)
C25 0.036(4) 0.093(7) 0.024(3) 0.025(4) 0.005(3) 0.013(4)
C26 0.070(13) 0.119(19) 0.077(14) 0.023(13) 0.005(11) 0.061(13)
O14 0.076(6) 0.129(12) 0.163(13) -0.054(9) -0.020(8) 0.029(7)
O13 0.076(6) 0.129(12) 0.163(13) -0.054(9) -0.020(8) 0.029(7)
O12 0.076(6) 0.129(12) 0.163(13) -0.054(9) -0.020(8) 0.029(7)
O6 0.123(6) 0.208(8) 0.212(8) 0.122(7) 0.049(5) 0.117(6)

loop_
_atom_type_symbol
_atom_type_description
_atom_type_scat_dispersion_real
_atom_type_scat_dispersion_imag
_atom_type_scat_source
C C 0.0033 0.0016 'International Tables Vol C Tables 4.2.6.8 and 6.1.1.4'
H H 0.0000 0.0000 'International Tables Vol C Tables 4.2.6.8 and 6.1.1.4'
La La -0.2871 2.4523 'International Tables Vol C Tables 4.2.6.8 and 6.1.1.4'
N N 0.0061 0.0033 'International Tables Vol C Tables 4.2.6.8 and 6.1.1.4'
O O 0.0106 0.0060 'International Tables Vol C Tables 4.2.6.8 and 6.1.1.4'

loop_
_geom_angle_atom_site_label_1
_geom_angle_atom_site_label_2
_geom_angle_atom_site_label_3
_geom_angle
_geom_angle_site_symmetry_1
_geom_angle_site_symmetry_3
_geom_angle_publ_flag
O3 La1 O4 72.6(3) 9_565 7_445 ?
O3 La1 O2 157.4(3) 9_565 2_655 ?
O4 La1 O2 98.6(3) 7_445 2_655 ?
O3 La1 O1 105.0(2) 9_565 . ?
O4 La1 O1 147.1(2) 7_445 . ?
O2 La1 O1 70.9(2) 2_655 . ?
O3 La1 O11 80.3(3) 9_565 . ?
O4 La1 O11 73.7(2) 7_445 . ?
O2 La1 O11 77.23(17) 2_655 . ?
O1 La1 O11 73.62(19) . . ?
O3 La1 O6 121.8(4) 9_565 . ?
O4 La1 O6 140.8(3) 7_445 . ?
O2 La1 O6 78.4(4) 2_655 . ?
O1 La1 O6 69.3(3) . . ?
O11 La1 O6 140.5(3) . . ?
O3 La1 O5 73.2(5) 9_565 . ?
O4 La1 O5 137.0(4) 7_445 . ?
O2 La1 O5 122.3(4) 2_655 . ?
O1 La1 O5 67.7(4) . . ?
O11 La1 O5 124.4(3) . . ?
O6 La1 O5 50.5(5) . . ?
O3 La1 O9 123.7(3) 9_565 . ?
O4 La1 O9 71.0(3) 7_445 . ?
O2 La1 O9 69.8(3) 2_655 . ?
O1 La1 O9 128.5(3) . . ?
O11 La1 O9 126.5(2) . . ?
O6 La1 O9 71.3(4) . . ?
O5 La1 O9 108.9(4) . . ?
O3 La1 O8 80.7(3) 9_565 . ?
O4 La1 O8 72.4(3) 7_445 . ?
O2 La1 O8 117.2(3) 2_655 . ?
O1 La1 O8 140.4(3) . . ?
O11 La1 O8 144.7(3) . . ?
O6 La1 O8 74.6(4) . . ?
O5 La1 O8 77.1(4) . . ?
O9 La1 O8 48.0(3) . . ?
O3 La1 N3 96.9(4) 9_565 . ?
O4 La1 N3 149.2(4) 7_445 . ?
O2 La1 N3 100.4(4) 2_655 . ?
O1 La1 N3 63.1(4) . . ?
O11 La1 N3 134.3(3) . . ?
O6 La1 N3 26.8(4) . . ?
O5 La1 N3 24.0(4) . . ?
O9 La1 N3 93.2(4) . . ?
O8 La1 N3 77.4(4) . . ?
O3 La1 N4 102.9(3) 9_565 . ?
O4 La1 N4 69.2(3) 7_445 . ?
O2 La1 N4 92.8(3) 2_655 . ?
O1 La1 N4 140.1(3) . . ?
O11 La1 N4 139.6(3) . . ?
O6 La1 N4 71.9(4) . . ?
O5 La1 N4 94.2(4) . . ?
O9 La1 N4 23.2(3) . . ?
O8 La1 N4 24.9(3) . . ?
N3 La1 N4 85.8(4) . . ?
C1 O1 La1 124.9(5) . . ?
C13 N1 C9 119.8(6) . . ?
C13 N1 C5 121.0(7) . . ?
C9 N1 C5 119.1(7) . . ?
O1 C1 O2 125.6(6) . . ?
O1 C1 C2 116.2(7) . . ?
O2 C1 C2 118.2(7) . . ?
C20 C26' H26A 109.5 . . ?
C20 C26' H26B 109.5 . . ?
H26A C26' H26B 109.5 . . ?
C20 C26' H26C 109.5 . . ?
H26A C26' H26C 109.5 . . ?
H26B C26' H26C 109.5 . . ?
O16 La2 O16 73.4(9) 11_556 12_456 ?
O16 La2 O16 73.4(9) 11_556 10_566 ?
O16 La2 O16 73.4(9) 12_456 10_566 ?
O16 La2 O13 149.4(8) 11_556 . ?
O16 La2 O13 94.8(10) 12_456 . ?
O16 La2 O13 131.2(7) 10_566 . ?
O16 La2 O13 94.8(10) 11_556 2_665 ?
O16 La2 O13 131.2(7) 12_456 2_665 ?
O16 La2 O13 149.4(8) 10_566 2_665 ?
O13 La2 O13 71.5(11) . 2_665 ?
O16 La2 O13 131.2(7) 11_556 3_565 ?
O16 La2 O13 149.4(8) 12_456 3_565 ?
O16 La2 O13 94.8(9) 10_566 3_565 ?
O13 La2 O13 71.5(11) . 3_565 ?
O13 La2 O13 71.5(11) 2_665 3_565 ?
O16 La2 O15 88.9(6) 11_556 2_665 ?
O16 La2 O15 27.4(7) 12_456 2_665 ?
O16 La2 O15 99.4(8) 10_566 2_665 ?
O13 La2 O15 70.9(9) . 2_665 ?
O13 La2 O15 108.7(8) 2_665 2_665 ?
O13 La2 O15 139.9(7) 3_565 2_665 ?
O16 La2 O15 27.4(7) 11_556 3_565 ?
O16 La2 O15 99.4(8) 12_456 3_565 ?
O16 La2 O15 88.9(7) 10_566 3_565 ?
O13 La2 O15 139.9(7) . 3_565 ?
O13 La2 O15 70.9(9) 2_665 3_565 ?
O13 La2 O15 108.7(8) 3_565 3_565 ?
O15 La2 O15 108.9(5) 2_665 3_565 ?
O16 La2 O15 99.5(8) 11_556 . ?
O16 La2 O15 88.9(6) 12_456 . ?
O16 La2 O15 27.4(7) 10_566 . ?
O13 La2 O15 108.7(8) . . ?
O13 La2 O15 139.9(7) 2_665 . ?
O13 La2 O15 70.9(9) 3_565 . ?
O15 La2 O15 108.9(5) 2_665 . ?
O15 La2 O15 108.9(5) 3_565 . ?
O16 La2 O16 84.3(8) 11_556 . ?
O16 La2 O16 42.4(8) 12_456 . ?
O16 La2 O16 36.2(9) 10_566 . ?
O13 La2 O16 106.3(8) . . ?
O13 La2 O16 173.5(7) 2_665 . ?
O13 La2 O16 113.9(9) 3_565 . ?
O15 La2 O16 64.9(7) 2_665 . ?
O15 La2 O16 109.5(7) 3_565 . ?
O15 La2 O16 46.5(6) . . ?
O16 La2 O16 42.4(8) 11_556 2_665 ?
O16 La2 O16 36.2(9) 12_456 2_665 ?
O16 La2 O16 84.3(8) 10_566 2_665 ?
O13 La2 O16 113.9(9) . 2_665 ?
O13 La2 O16 106.3(8) 2_665 2_665 ?
O13 La2 O16 173.5(7) 3_565 2_665 ?
O15 La2 O16 46.5(6) 2_665 2_665 ?
O15 La2 O16 64.9(7) 3_565 2_665 ?
O15 La2 O16 109.5(7) . 2_665 ?
O16 La2 O16 68.8(9) . 2_665 ?
O16 La2 O16 36.2(9) 11_556 3_565 ?
O16 La2 O16 84.3(8) 12_456 3_565 ?
O16 La2 O16 42.4(8) 10_566 3_565 ?
O13 La2 O16 173.5(7) . 3_565 ?
O13 La2 O16 113.9(9) 2_665 3_565 ?
O13 La2 O16 106.3(8) 3_565 3_565 ?
O15 La2 O16 109.5(7) 2_665 3_565 ?
O15 La2 O16 46.5(6) 3_565 3_565 ?
O15 La2 O16 64.9(7) . 3_565 ?
O16 La2 O16 68.8(9) . 3_565 ?
O16 La2 O16 68.8(9) 2_665 3_565 ?
C1 O2 La1 129.9(4) . 3_665 ?
C16 N2 C17 120.9(6) . . ?
C16 N2 C19 120.0(7) . . ?
C17 N2 C19 119.1(6) . . ?
C3 C2 C7 120.3(7) . . ?
C3 C2 C1 119.5(7) . . ?
C7 C2 C1 120.2(7) . . ?
C25 O3 La1 130.8(6) . 14_654 ?
O5 N3 O7 124.1(18) . . ?
O5 N3 O6 120.1(14) . . ?
O7 N3 O6 114.9(18) . . ?
O5 N3 La1 60.5(9) . . ?
O7 N3 La1 158.8(12) . . ?
O6 N3 La1 60.8(8) . . ?
C2 C3 C4 120.1(9) . . ?
C2 C3 H3 120.0 . . ?
C4 C3 H3 120.0 . . ?
C25 O4 La1 130.7(7) . 13_554 ?
O10 N4 O9 121.8(13) . . ?
O10 N4 O8 118.7(11) . . ?
O9 N4 O8 119.4(10) . . ?
O10 N4 La1 179.2(12) . . ?
O9 N4 La1 58.4(7) . . ?
O8 N4 La1 61.0(5) . . ?
C5 C4 C3 118.6(8) . . ?
C5 C4 H4 120.7 . . ?
C3 C4 H4 120.7 . . ?
N3 O5 La1 95.5(11) . . ?
O12 N5 O14 114(3) . . ?
O12 N5 O13 116(3) . . ?
O14 N5 O13 129(3) . . ?
O12 N5 La2 60.3(17) . . ?
O14 N5 La2 174(3) . . ?
O13 N5 La2 55.8(16) . . ?
C4 C5 C6 123.6(7) . . ?
C4 C5 N1 117.4(7) . . ?
C6 C5 N1 118.9(7) . . ?
O17 N6 O17 63(3) 10_566 . ?
O17 N6 O16 131.4(17) 10_566 . ?
O17 N6 O16 128.9(17) . . ?
O17 N6 O16 128.8(17) 10_566 10_566 ?
O17 N6 O16 131.4(17) . 10_566 ?
O16 N6 O16 82(2) . 10_566 ?
O17 N6 O15 71.2(16) 10_566 . ?
O17 N6 O15 116.9(19) . . ?
O16 N6 O15 114(2) . . ?
O16 N6 O15 58.9(16) 10_566 . ?
O17 N6 O15 116.9(19) 10_566 10_566 ?
O17 N6 O15 71.2(16) . 10_566 ?
O16 N6 O15 58.9(16) . 10_566 ?
O16 N6 O15 113.6(19) 10_566 10_566 ?
O15 N6 O15 171(3) . 10_566 ?
C7 C6 C5 115.7(8) . . ?
C7 C6 C8 120.3(9) . . ?
C5 C6 C8 123.9(8) . . ?
C6 C7 C2 121.7(8) . . ?
C6 C7 H7 119.2 . . ?
C2 C7 H7 119.2 . . ?
N4 O8 La1 94.1(6) . . ?
C6 C8 H8A 109.5 . . ?
C6 C8 H8B 109.5 . . ?
H8A C8 H8B 109.5 . . ?
C6 C8 H8C 109.5 . . ?
H8A C8 H8C 109.5 . . ?
H8B C8 H8C 109.5 . . ?
N4 O9 La1 98.4(8) . . ?
N1 C9 C10 119.4(9) . . ?
N1 C9 H9 120.3 . . ?
C10 C9 H9 120.3 . . ?
C11 C10 C9 121.0(9) . . ?
C11 C10 H10 119.5 . . ?
C9 C10 H10 119.5 . . ?
La1 O11 La1 119.999(3) 2_655 3_665 ?
La1 O11 La1 119.999(3) 2_655 . ?
La1 O11 La1 120.000(3) 3_665 . ?
C12 C11 C10 117.4(6) . . ?
C12 C11 C14 122.3(7) . . ?
C10 C11 C14 120.3(7) . . ?
C11 C12 C13 118.7(7) . . ?
C11 C12 H12 120.7 . . ?
C13 C12 H12 120.7 . . ?
N1 C13 C12 123.4(7) . . ?
N1 C13 H13 118.3 . . ?
C12 C13 H13 118.3 . . ?
C18 C14 C15 117.7(6) . . ?
C18 C14 C11 121.5(7) . . ?
C15 C14 C11 120.8(7) . . ?
O16 O15 N6 58.7(14) 10_566 . ?
O16 O15 O17 110.6(19) 10_566 10_566 ?
N6 O15 O17 52.8(12) . 10_566 ?
O16 O15 La2 70.0(15) 10_566 . ?
N6 O15 La2 99.3(14) . . ?
O17 O15 La2 128.7(16) 10_566 . ?
C14 C15 C16 120.3(8) . . ?
C14 C15 H15 119.9 . . ?
C16 C15 H15 119.9 . . ?
N6 O16 O15 62.4(14) . 10_566 ?
N6 O16 O16 49.0(12) . 10_566 ?
O15 O16 O16 94(2) 10_566 10_566 ?
N6 O16 La2 108.2(15) . 10_566 ?
O15 O16 La2 82.6(17) 10_566 10_566 ?
O16 O16 La2 76.8(15) 10_566 10_566 ?
N6 O16 La2 100.4(15) . . ?
O15 O16 La2 160.6(17) 10_566 . ?
O16 O16 La2 66.9(14) 10_566 . ?
La2 O16 La2 95.6(8) 10_566 . ?
N2 C16 C15 120.4(9) . . ?
N2 C16 H16 119.8 . . ?
C15 C16 H16 119.8 . . ?
N6 O17 O17 58.6(13) . 10_566 ?
N6 O17 O15 56.0(12) . 10_566 ?
O17 O17 O15 102(2) 10_566 10_566 ?
N2 C17 C18 120.9(7) . . ?
N2 C17 H17 119.6 . . ?
C18 C17 H17 119.6 . . ?
C17 C18 C14 119.7(8) . . ?
C17 C18 H18 120.2 . . ?
C14 C18 H18 120.2 . . ?
C24 C19 C20 124.6(7) . . ?
C24 C19 N2 119.6(7) . . ?
C20 C19 N2 115.7(7) . . ?
C21 C20 C19 114.7(8) . . ?
C21 C20 C26' 119.8(11) . . ?
C19 C20 C26' 125.0(11) . . ?
C22 C21 C20 122.5(8) . . ?
C22 C21 H21 118.7 . . ?
C20 C21 H21 118.7 . . ?
C23 C22 C21 119.9(7) . . ?
C23 C22 C25 120.6(9) . . ?
C21 C22 C25 119.5(9) . . ?
C22 C23 C24 121.8(8) . . ?
C22 C23 H23 119.1 . . ?
C24 C23 H23 119.1 . . ?
C19 C24 C23 116.2(8) . . ?
C19 C24 C26 125.3(12) . . ?
C23 C24 C26 117.9(12) . . ?
O3 C25 O4 126.2(8) . . ?
O3 C25 C22 119.4(10) . . ?
O4 C25 C22 114.4(9) . . ?
C24 C26 H26D 109.5 . . ?
C24 C26 H26E 109.5 . . ?
H26D C26 H26E 109.5 . . ?
C24 C26 H26F 109.5 . . ?
H26D C26 H26F 109.5 . . ?
H26E C26 H26F 109.5 . . ?
N5 O13 La2 102(2) . . ?
N5 O12 La2 99(2) . . ?
N3 O6 La1 92.4(10) . . ?

loop_
_geom_bond_atom_site_label_1
_geom_bond_atom_site_label_2
_geom_bond_distance
_geom_bond_site_symmetry_2
_geom_bond_publ_flag
La1 O3 2.465(7) 9_565 ?
La1 O4 2.466(5) 7_445 ?
La1 O2 2.468(6) 2_655 ?
La1 O1 2.487(4) . ?
La1 O11 2.5051(4) . ?
La1 O6 2.624(13) . ?
La1 O5 2.626(12) . ?
La1 O9 2.643(10) . ?
La1 O8 2.693(8) . ?
La1 N3 3.004(13) . ?
La1 N4 3.069(10) . ?
O1 C1 1.221(10) . ?
N1 C13 1.296(10) . ?
N1 C9 1.325(13) . ?
N1 C5 1.463(8) . ?
C1 O2 1.282(10) . ?
C1 C2 1.520(8) . ?
C26' C20 1.43(2) . ?
C26' H26A 0.9600 . ?
C26' H26B 0.9600 . ?
C26' H26C 0.9600 . ?
La2 O16 2.48(3) 11_556 ?
La2 O16 2.48(3) 12_456 ?
La2 O16 2.48(3) 10_566 ?
La2 O13 2.59(2) . ?
La2 O13 2.59(2) 2_665 ?
La2 O13 2.59(2) 3_565 ?
La2 O15 2.62(2) 2_665 ?
La2 O15 2.62(2) 3_565 ?
La2 O15 2.62(2) . ?
La2 O16 2.63(3) . ?
La2 O16 2.63(3) 2_665 ?
La2 O16 2.63(3) 3_565 ?
N2 C16 1.310(12) . ?
N2 C17 1.341(11) . ?
N2 C19 1.482(8) . ?
C2 C3 1.358(13) . ?
C2 C7 1.398(12) . ?
O3 C25 1.228(14) . ?
N3 O5 1.226(19) . ?
N3 O7 1.231(15) . ?
N3 O6 1.357(19) . ?
C3 C4 1.390(10) . ?
C3 H3 0.9300 . ?
O4 C25 1.266(14) . ?
N4 O10 1.196(12) . ?
N4 O9 1.220(12) . ?
N4 O8 1.295(14) . ?
C4 C5 1.365(14) . ?
C4 H4 0.9300 . ?
N5 O12 1.10(2) . ?
N5 O14 1.14(2) . ?
N5 O13 1.21(2) . ?
C5 C6 1.404(13) . ?
N6 O17 1.21(2) 10_566 ?
N6 O17 1.21(2) . ?
N6 O16 1.21(2) . ?
N6 O16 1.21(2) 10_566 ?
N6 O15 1.26(2) . ?
N6 O15 1.260(19) 10_566 ?
C6 C7 1.380(10) . ?
C6 C8 1.514(17) . ?
C7 H7 0.9300 . ?
C8 H8A 0.9600 . ?
C8 H8B 0.9600 . ?
C8 H8C 0.9600 . ?
C9 C10 1.385(10) . ?
C9 H9 0.9300 . ?
C10 C11 1.366(12) . ?
C10 H10 0.9300 . ?
C11 C12 1.363(11) . ?
C11 C14 1.476(8) . ?
C12 C13 1.368(10) . ?
C12 H12 0.9300 . ?
C13 H13 0.9300 . ?
C14 C18 1.377(11) . ?
C14 C15 1.380(13) . ?
O15 O16 1.22(3) 10_566 ?
O15 O17 1.44(3) 10_566 ?
C15 C16 1.382(10) . ?
C15 H15 0.9300 . ?
O16 O16 1.59(4) 10_566 ?
C16 H16 0.9300 . ?
O17 O17 1.26(5) 10_566 ?
C17 C18 1.371(9) . ?
C17 H17 0.9300 . ?
C18 H18 0.9300 . ?
C19 C24 1.386(12) . ?
C19 C20 1.408(12) . ?
C20 C21 1.393(11) . ?
C21 C22 1.374(14) . ?
C21 H21 0.9300 . ?
C22 C23 1.361(13) . ?
C22 C25 1.510(9) . ?
C23 C24 1.395(9) . ?
C23 H23 0.9300 . ?
C24 C26 1.50(2) . ?
C26 H26D 0.9600 . ?
C26 H26E 0.9600 . ?
C26 H26F 0.9600 . ?

loop_
_geom_torsion_atom_site_label_1
_geom_torsion_atom_site_label_2
_geom_torsion_atom_site_label_3
_geom_torsion_atom_site_label_4
_geom_torsion
_geom_torsion_site_symmetry_1
_geom_torsion_site_symmetry_2
_geom_torsion_site_symmetry_3
_geom_torsion_site_symmetry_4
_geom_torsion_publ_flag
La1 O1 C1 O2 10.3(11) . . . . ?
La1 O1 C1 C2 -169.0(5) . . . . ?
O1 C1 O2 La1 67.2(10) . . . 3_665 ?
C2 C1 O2 La1 -113.4(6) . . . 3_665 ?
O1 C1 C2 C3 8.1(12) . . . . ?
O2 C1 C2 C3 -171.3(9) . . . . ?
O1 C1 C2 C7 -172.8(8) . . . . ?
O2 C1 C2 C7 7.8(11) . . . . ?
C7 C2 C3 C4 1.9(18) . . . . ?
C1 C2 C3 C4 -179.0(10) . . . . ?
C2 C3 C4 C5 -2(2) . . . . ?
O7 N3 O5 La1 -155.6(16) . . . . ?
O6 N3 O5 La1 12.7(18) . . . . ?
C3 C4 C5 C6 2.3(19) . . . . ?
C3 C4 C5 N1 179.5(10) . . . . ?
C13 N1 C5 C4 64.7(14) . . . . ?
C9 N1 C5 C4 -113.2(14) . . . . ?
C13 N1 C5 C6 -118.0(12) . . . . ?
C9 N1 C5 C6 64.2(15) . . . . ?
C4 C5 C6 C7 -2.3(16) . . . . ?
N1 C5 C6 C7 -179.5(9) . . . . ?
C4 C5 C6 C8 -178.1(17) . . . . ?
N1 C5 C6 C8 5(2) . . . . ?
C5 C6 C7 C2 2.2(15) . . . . ?
C8 C6 C7 C2 178.2(16) . . . . ?
C3 C2 C7 C6 -2.1(16) . . . . ?
C1 C2 C7 C6 178.8(8) . . . . ?
O10 N4 O8 La1 -179.1(13) . . . . ?
O9 N4 O8 La1 -2.9(15) . . . . ?
O10 N4 O9 La1 179.1(13) . . . . ?
O8 N4 O9 La1 3.0(16) . . . . ?
C13 N1 C9 C10 0(2) . . . . ?
C5 N1 C9 C10 177.4(13) . . . . ?
N1 C9 C10 C11 3(3) . . . . ?
C9 C10 C11 C12 -6(2) . . . . ?
C9 C10 C11 C14 176.1(14) . . . . ?
C10 C11 C12 C13 5.6(19) . . . . ?
C14 C11 C12 C13 -176.3(11) . . . . ?
C9 N1 C13 C12 0(2) . . . . ?
C5 N1 C13 C12 -177.4(12) . . . . ?
C11 C12 C13 N1 -3(2) . . . . ?
C12 C11 C14 C18 -32.0(16) . . . . ?
C10 C11 C14 C18 146.1(12) . . . . ?
C12 C11 C14 C15 150.0(12) . . . . ?
C10 C11 C14 C15 -31.9(16) . . . . ?
O17 N6 O15 O16 -168(2) 10_566 . . 10_566 ?
O17 N6 O15 O16 -124.0(19) . . . 10_566 ?
O16 N6 O15 O16 64(3) . . . 10_566 ?
O17 N6 O15 O17 44(3) . . . 10_566 ?
O16 N6 O15 O17 -127.8(18) . . . 10_566 ?
O16 N6 O15 O17 168(2) 10_566 . . 10_566 ?
O17 N6 O15 La2 132.1(17) 10_566 . . . ?
O17 N6 O15 La2 176.4(14) . . . . ?
O16 N6 O15 La2 4.3(19) . . . . ?
O16 N6 O15 La2 -59.6(15) 10_566 . . . ?
C18 C14 C15 C16 3.7(17) . . . . ?
C11 C14 C15 C16 -178.3(11) . . . . ?
O17 N6 O16 O15 100(3) 10_566 . . 10_566 ?
O17 N6 O16 O15 14(3) . . . 10_566 ?
O16 N6 O16 O15 -124(2) 10_566 . . 10_566 ?
O15 N6 O16 O15 -174.8(15) . . . 10_566 ?
O17 N6 O16 O16 -136(2) 10_566 . . 10_566 ?
O17 N6 O16 O16 138.1(19) . . . 10_566 ?
O15 N6 O16 O16 -51(2) . . . 10_566 ?
O15 N6 O16 O16 124(2) 10_566 . . 10_566 ?
O17 N6 O16 La2 171.0(17) 10_566 . . 10_566 ?
O17 N6 O16 La2 85(2) . . . 10_566 ?
O16 N6 O16 La2 -52.9(11) 10_566 . . 10_566 ?
O15 N6 O16 La2 -103.8(16) . . . 10_566 ?
O15 N6 O16 La2 71.0(17) 10_566 . . 10_566 ?
O17 N6 O16 La2 -89(2) 10_566 . . . ?
O17 N6 O16 La2 -175.2(17) . . . . ?
O16 N6 O16 La2 46.6(11) 10_566 . . . ?
O15 N6 O16 La2 -4.3(19) . . . . ?
O15 N6 O16 La2 170.5(19) 10_566 . . . ?
C17 N2 C16 C15 -2.3(18) . . . . ?
C19 N2 C16 C15 -179.1(11) . . . . ?
C14 C15 C16 N2 0(2) . . . . ?
O16 N6 O17 O17 123(2) . . . 10_566 ?
O16 N6 O17 O17 -119(2) 10_566 . . 10_566 ?
O15 N6 O17 O17 -48(3) . . . 10_566 ?
O15 N6 O17 O17 136(3) 10_566 . . 10_566 ?
O17 N6 O17 O15 -136(2) 10_566 . . 10_566 ?
O16 N6 O17 O15 -13(2) . . . 10_566 ?
O16 N6 O17 O15 105(2) 10_566 . . 10_566 ?
O15 N6 O17 O15 176.4(11) . . . 10_566 ?
C16 N2 C17 C18 0.4(16) . . . . ?
C19 N2 C17 C18 177.3(10) . . . . ?
N2 C17 C18 C14 3.5(17) . . . . ?
C15 C14 C18 C17 -5.4(16) . . . . ?
C11 C14 C18 C17 176.5(10) . . . . ?
C16 N2 C19 C24 63.6(13) . . . . ?
C17 N2 C19 C24 -113.3(11) . . . . ?
C16 N2 C19 C20 -118.5(11) . . . . ?
C17 N2 C19 C20 64.6(12) . . . . ?
C24 C19 C20 C21 -2.0(14) . . . . ?
N2 C19 C20 C21 -179.7(8) . . . . ?
C24 C19 C20 C26' -173.5(17) . . . . ?
N2 C19 C20 C26' 8.8(19) . . . . ?
C19 C20 C21 C22 5.6(14) . . . . ?
C26' C20 C21 C22 177.6(15) . . . . ?
C20 C21 C22 C23 -6.2(14) . . . . ?
C20 C21 C22 C25 173.7(9) . . . . ?
C21 C22 C23 C24 2.9(15) . . . . ?
C25 C22 C23 C24 -177.0(9) . . . . ?
C20 C19 C24 C23 -1.0(16) . . . . ?
N2 C19 C24 C23 176.7(9) . . . . ?
C20 C19 C24 C26 170.1(16) . . . . ?
N2 C19 C24 C26 -12(2) . . . . ?
C22 C23 C24 C19 0.6(16) . . . . ?
C22 C23 C24 C26 -171.1(14) . . . . ?
La1 O3 C25 O4 58.8(13) 14_654 . . . ?
La1 O3 C25 C22 -122.0(8) 14_654 . . . ?
La1 O4 C25 O3 9.2(14) 13_554 . . . ?
La1 O4 C25 C22 -170.1(5) 13_554 . . . ?
C23 C22 C25 O3 7.7(12) . . . . ?
C21 C22 C25 O3 -172.2(8) . . . . ?
C23 C22 C25 O4 -173.0(8) . . . . ?
C21 C22 C25 O4 7.1(12) . . . . ?
O12 N5 O13 La2 -6(5) . . . . ?
O14 N5 O13 La2 -175(5) . . . . ?
O14 N5 O12 La2 176(4) . . . . ?
O13 N5 O12 La2 5(5) . . . . ?
O5 N3 O6 La1 -12.7(18) . . . . ?
O7 N3 O6 La1 156.7(13) . . . . ?

loop_
_platon_squeeze_void_nr
_platon_squeeze_void_average_x
_platon_squeeze_void_average_y
_platon_squeeze_void_average_z
_platon_squeeze_void_volume
_platon_squeeze_void_count_electrons
_platon_squeeze_void_content
1 0.000 0.000 0.107 83 9 ' '
2 0.000 0.000 0.500 651 281 ' '
3 0.000 0.000 0.893 82 9 ' '
4 0.333 0.667 0.167 653 281 ' '
5 0.333 0.667 0.559 82 9 ' '
6 0.333 0.667 0.774 81 9 ' '
7 0.667 0.333 0.833 654 281 ' '
8 0.667 0.333 0.226 81 9 ' '
9 0.667 0.333 0.441 82 9 ' '
